data_2215862
loop_
_publ_author_name
'Chun-Bao Tang'

_publ_section_title
;
 Bis{2-methoxy-6-[3-(methylamino)propyliminomethyl]phenolato}nickel(II)
;
_journal_coeditor_code CV2312
_journal_issue 11
_journal_name_full 'Acta Crystallographica Section E'
_journal_page_first m2654
_journal_page_last m2654
_journal_paper_doi 10.1107/S1600536807048155
_journal_volume 63
_journal_year 2007
_chemical_formula_iupac '[Ni (C12 H17 N2 O2)2]'
_chemical_formula_moiety 'C24 H34 N4 Ni O4'
_chemical_formula_sum 'C24 H34 N4 Ni O4'
_chemical_formula_weight 501.26
_chemical_name_systematic
;
Bis{2-methoxy-6-[3-(methylamino)propyliminomethyl]phenolato}nickel(II)
;
_space_group_IT_number 61
_symmetry_cell_setting orthorhombic
_symmetry_space_group_name_Hall '-P 2ac 2ab'
_symmetry_space_group_name_H-M 'P b c a'
_atom_sites_solution_hydrogens geom
_atom_sites_solution_primary direct
_atom_sites_solution_secondary difmap
_audit_creation_method SHELXL-97
_cell_angle_alpha 90.00
_cell_angle_beta 90.00
_cell_angle_gamma 90.00
_cell_formula_units_Z 4
_cell_length_a 8.762(3)
_cell_length_b 15.297(5)
_cell_length_c 17.247(5)
_cell_measurement_reflns_used 1621
_cell_measurement_temperature 298(2)
_cell_measurement_theta_max 24.5
_cell_measurement_theta_min 2.3
_cell_volume 2311.7(13)
_computing_cell_refinement 'SAINT (Bruker, 2002)'
_computing_data_collection 'SMART (Bruker, 2002)'
_computing_data_reduction 'SAINT (Bruker, 2002)'
_computing_molecular_graphics 'SHELXTL (Sheldrick, 1997b)'
_computing_publication_material 'SHELXTL (Sheldrick, 1997b)'
_computing_structure_refinement 'SHELXL97 (Sheldrick, 1997a)'
_computing_structure_solution 'SHELXS97 (Sheldrick, 1997a)'
_diffrn_ambient_temperature 298(2)
_diffrn_measured_fraction_theta_full 0.999
_diffrn_measured_fraction_theta_max 0.999
_diffrn_measurement_device_type 'Bruker SMART CCD area-detector'
_diffrn_measurement_method \w
_diffrn_radiation_monochromator graphite
_diffrn_radiation_source 'fine-focus sealed tube'
_diffrn_radiation_type MoK\a
_diffrn_radiation_wavelength 0.71073
_diffrn_reflns_av_R_equivalents 0.0581
_diffrn_reflns_av_sigmaI/netI 0.0421
_diffrn_reflns_limit_h_max 8
_diffrn_reflns_limit_h_min -10
_diffrn_reflns_limit_k_max 18
_diffrn_reflns_limit_k_min -16
_diffrn_reflns_limit_l_max 20
_diffrn_reflns_limit_l_min -20
_diffrn_reflns_number 11114
_diffrn_reflns_theta_full 25.49
_diffrn_reflns_theta_max 25.49
_diffrn_reflns_theta_min 2.36
_exptl_absorpt_coefficient_mu 0.878
_exptl_absorpt_correction_T_max 0.8579
_exptl_absorpt_correction_T_min 0.8235
_exptl_absorpt_correction_type multi-scan
_exptl_absorpt_process_details '(SADABS; Sheldrick, 1996)'
_exptl_crystal_colour green
_exptl_crystal_density_diffrn 1.440
_exptl_crystal_density_method 'not measured'
_exptl_crystal_description block
_exptl_crystal_F_000 1064
_exptl_crystal_size_max 0.23
_exptl_crystal_size_mid 0.21
_exptl_crystal_size_min 0.18
_refine_diff_density_max 0.274
_refine_diff_density_min -0.332
_refine_ls_extinction_method none
_refine_ls_goodness_of_fit_ref 1.023
_refine_ls_hydrogen_treatment mixed
_refine_ls_matrix_type full
_refine_ls_number_parameters 157
_refine_ls_number_reflns 2150
_refine_ls_number_restraints 1
_refine_ls_restrained_S_all 1.023
_refine_ls_R_factor_all 0.0709
_refine_ls_R_factor_gt 0.0347
_refine_ls_shift/su_max 0.000
_refine_ls_shift/su_mean 0.000
_refine_ls_structure_factor_coef Fsqd
_refine_ls_weighting_details 'calc w=1/[\s^2^(Fo^2^)+(0.0401P)^2^+0.8022P] where P=(Fo^2^+2Fc^2^)/3'
_refine_ls_weighting_scheme calc
_refine_ls_wR_factor_gt 0.0766
_refine_ls_wR_factor_ref 0.0946
_reflns_number_gt 1361
_reflns_number_total 2150
_reflns_threshold_expression I>2\s(I)
_cod_data_source_file cv2312.cif
_cod_data_source_block I
_cod_depositor_comments
;
The following automatic conversions were performed:
'_symmetry_cell_setting' value 'Orthorhombic' changed to 'orthorhombic'
according to '/home/saulius/struct/CIF-dictionaries/cif_core.dic'
dictionary named 'cif_core.dic' version 2.4.1 from 2010-06-29.

Automatic conversion script
Id: cif_fix_enum 1527 2010-12-29 10:47:43Z saulius 

The following automatic conversions were performed:

'_symmetry_cell_setting' value 'Orthorhombic' changed to
'orthorhombic' according to
/home/saulius/struct/CIF-dictionaries/cif_core.dic dictionary named
'cif_core.dic' version 2.4.1 from 2010-06-29.

Automatic conversion script
Id: cif_fix_values 1715 2011-07-08 13:25:40Z adriana 
;
_cod_original_cell_volume 2311.5(12)
_cod_database_code 2215862
_cod_database_fobs_code 2215862

loop_
_symmetry_equiv_pos_as_xyz
'x, y, z'
'-x+1/2, -y, z+1/2'
'-x, y+1/2, -z+1/2'
'x+1/2, -y+1/2, -z'
'-x, -y, -z'
'x-1/2, y, -z-1/2'
'x, -y-1/2, z-1/2'
'-x-1/2, y-1/2, z'

loop_
_atom_site_type_symbol
_atom_site_label
_atom_site_fract_x
_atom_site_fract_y
_atom_site_fract_z
_atom_site_U_iso_or_equiv
_atom_site_adp_type
_atom_site_calc_flag
_atom_site_refinement_flags
_atom_site_occupancy
Ni Ni1 0.0000 0.5000 0.5000 0.02728(16) Uani d S 1
O O1 0.1095(2) 0.46563(12) 0.40048(10) 0.0328(5) Uani d . 1
O O2 0.2997(2) 0.38059(13) 0.30828(12) 0.0461(6) Uani d . 1
N N1 0.0197(3) 0.62692(15) 0.46346(14) 0.0321(6) Uani d . 1
N N2 -0.2128(3) 0.50609(15) 0.43420(14) 0.0345(6) Uani d D 1
C C1 0.2275(3) 0.60365(18) 0.37150(15) 0.0305(7) Uani d . 1
C C2 0.2130(3) 0.51145(18) 0.36524(15) 0.0289(6) Uani d . 1
C C3 0.3187(3) 0.46964(19) 0.31390(16) 0.0332(7) Uani d . 1
C C4 0.4273(4) 0.5157(2) 0.27416(16) 0.0416(8) Uani d . 1
H H4 0.4941 0.4863 0.2413 0.050 Uiso calc R 1
C C5 0.4391(4) 0.6059(2) 0.28230(18) 0.0452(8) Uani d . 1
H H5 0.5142 0.6366 0.2555 0.054 Uiso calc R 1
C C6 0.3404(3) 0.6492(2) 0.32953(16) 0.0394(8) Uani d . 1
H H6 0.3474 0.7096 0.3342 0.047 Uiso calc R 1
C C7 0.1176(3) 0.65523(19) 0.41434(16) 0.0345(7) Uani d . 1
H H7 0.1180 0.7152 0.4052 0.041 Uiso calc R 1
C C8 -0.1012(3) 0.6874(2) 0.48796(17) 0.0419(8) Uani d . 1
H H8A -0.0690 0.7473 0.4792 0.050 Uiso calc R 1
H H8B -0.1214 0.6802 0.5429 0.050 Uiso calc R 1
C C9 -0.2454(3) 0.6683(2) 0.44154(19) 0.0470(8) Uani d . 1
H H9A -0.3209 0.7126 0.4538 0.056 Uiso calc R 1
H H9B -0.2216 0.6736 0.3868 0.056 Uiso calc R 1
C C10 -0.3154(3) 0.5793(2) 0.45555(18) 0.0413(8) Uani d . 1
H H10A -0.3419 0.5742 0.5100 0.050 Uiso calc R 1
H H10B -0.4089 0.5746 0.4257 0.050 Uiso calc R 1
C C11 -0.2999(4) 0.4240(2) 0.42889(19) 0.0492(9) Uani d . 1
H H11A -0.3447 0.4110 0.4784 0.074 Uiso calc R 1
H H11B -0.2328 0.3773 0.4140 0.074 Uiso calc R 1
H H11C -0.3791 0.4302 0.3908 0.074 Uiso calc R 1
C C12 0.3999(4) 0.3351(2) 0.25727(19) 0.0553(9) Uani d . 1
H H12A 0.3926 0.3598 0.2062 0.083 Uiso calc R 1
H H12B 0.3718 0.2745 0.2555 0.083 Uiso calc R 1
H H12C 0.5028 0.3404 0.2757 0.083 Uiso calc R 1
H H2 -0.174(3) 0.5177(15) 0.3878(8) 0.022(7) Uiso d D 1

loop_
_atom_site_aniso_label
_atom_site_aniso_U_11
_atom_site_aniso_U_22
_atom_site_aniso_U_33
_atom_site_aniso_U_12
_atom_site_aniso_U_13
_atom_site_aniso_U_23
Ni1 0.0236(3) 0.0302(3) 0.0281(3) 0.0015(2) 0.0041(2) -0.0008(2)
O1 0.0306(11) 0.0354(11) 0.0325(11) -0.0025(9) 0.0083(10) -0.0001(9)
O2 0.0472(14) 0.0403(13) 0.0508(13) 0.0030(10) 0.0197(11) -0.0089(11)
N1 0.0326(15) 0.0325(13) 0.0314(12) 0.0035(11) 0.0053(12) -0.0016(11)
N2 0.0309(14) 0.0408(14) 0.0318(13) -0.0003(12) 0.0030(12) -0.0002(12)
C1 0.0284(16) 0.0387(17) 0.0244(14) -0.0011(13) -0.0005(13) 0.0024(13)
C2 0.0241(15) 0.0426(18) 0.0201(13) 0.0000(14) -0.0029(12) 0.0025(12)
C3 0.0324(17) 0.0400(17) 0.0271(15) 0.0022(14) 0.0011(14) -0.0014(13)
C4 0.0363(18) 0.058(2) 0.0307(16) 0.0054(16) 0.0105(15) 0.0014(15)
C5 0.041(2) 0.051(2) 0.0430(18) -0.0102(17) 0.0111(16) 0.0094(16)
C6 0.0387(18) 0.0422(18) 0.0372(17) -0.0031(15) 0.0054(15) 0.0069(15)
C7 0.0384(18) 0.0318(16) 0.0332(15) 0.0019(14) -0.0047(15) 0.0018(13)
C8 0.043(2) 0.0331(17) 0.0495(19) 0.0055(15) 0.0078(17) -0.0031(14)
C9 0.0404(19) 0.046(2) 0.055(2) 0.0172(16) 0.0023(17) 0.0016(17)
C10 0.0263(17) 0.055(2) 0.0428(18) 0.0085(15) -0.0007(15) 0.0007(16)
C11 0.045(2) 0.052(2) 0.051(2) -0.0074(17) -0.0110(17) -0.0031(16)
C12 0.063(2) 0.052(2) 0.052(2) 0.0125(18) 0.019(2) -0.0094(17)

loop_
_atom_type_symbol
_atom_type_description
_atom_type_scat_dispersion_real
_atom_type_scat_dispersion_imag
_atom_type_scat_source
C C 0.0033 0.0016 'International Tables Vol C Tables 4.2.6.8 and 6.1.1.4'
H H 0.0000 0.0000 'International Tables Vol C Tables 4.2.6.8 and 6.1.1.4'
N N 0.0061 0.0033 'International Tables Vol C Tables 4.2.6.8 and 6.1.1.4'
O O 0.0106 0.0060 'International Tables Vol C Tables 4.2.6.8 and 6.1.1.4'
Ni Ni 0.3393 1.1124 'International Tables Vol C Tables 4.2.6.8 and 6.1.1.4'

loop_
_geom_angle_atom_site_label_1
_geom_angle_atom_site_label_2
_geom_angle_atom_site_label_3
_geom_angle_site_symmetry_1
_geom_angle_site_symmetry_3
_geom_angle
O1 Ni1 O1 5_566 . 180.0
O1 Ni1 N1 5_566 . 93.12(8)
O1 Ni1 N1 . . 86.88(8)
O1 Ni1 N1 5_566 5_566 86.88(8)
O1 Ni1 N1 . 5_566 93.12(8)
N1 Ni1 N1 . 5_566 180.0
O1 Ni1 N2 5_566 5_566 88.59(8)
O1 Ni1 N2 . 5_566 91.41(8)
N1 Ni1 N2 . 5_566 97.37(9)
N1 Ni1 N2 5_566 5_566 82.63(9)
O1 Ni1 N2 5_566 . 91.41(8)
O1 Ni1 N2 . . 88.59(8)
N1 Ni1 N2 . . 82.63(9)
N1 Ni1 N2 5_566 . 97.37(9)
N2 Ni1 N2 5_566 . 180.0
C2 O1 Ni1 . . 125.81(17)
C3 O2 C12 . . 116.9(2)
C7 N1 C8 . . 117.4(2)
C7 N1 Ni1 . . 125.5(2)
C8 N1 Ni1 . . 116.60(19)
C11 N2 C10 . . 110.2(2)
C11 N2 Ni1 . . 116.00(19)
C10 N2 Ni1 . . 114.88(18)
C11 N2 H2 . . 108.1(16)
C10 N2 H2 . . 107.6(16)
Ni1 N2 H2 . . 98.9(17)
C6 C1 C2 . . 121.0(3)
C6 C1 C7 . . 117.3(3)
C2 C1 C7 . . 121.3(3)
O1 C2 C1 . . 124.3(2)
O1 C2 C3 . . 120.0(3)
C1 C2 C3 . . 115.6(2)
C4 C3 O2 . . 124.0(3)
C4 C3 C2 . . 122.0(3)
O2 C3 C2 . . 114.0(2)
C3 C4 C5 . . 120.8(3)
C3 C4 H4 . . 119.6
C5 C4 H4 . . 119.6
C6 C5 C4 . . 119.7(3)
C6 C5 H5 . . 120.1
C4 C5 H5 . . 120.1
C5 C6 C1 . . 120.9(3)
C5 C6 H6 . . 119.6
C1 C6 H6 . . 119.6
N1 C7 C1 . . 126.8(3)
N1 C7 H7 . . 116.6
C1 C7 H7 . . 116.6
N1 C8 C9 . . 109.0(2)
N1 C8 H8A . . 109.9
C9 C8 H8A . . 109.9
N1 C8 H8B . . 109.9
C9 C8 H8B . . 109.9
H8A C8 H8B . . 108.3
C10 C9 C8 . . 115.1(3)
C10 C9 H9A . . 108.5
C8 C9 H9A . . 108.5
C10 C9 H9B . . 108.5
C8 C9 H9B . . 108.5
H9A C9 H9B . . 107.5
N2 C10 C9 . . 113.2(2)
N2 C10 H10A . . 108.9
C9 C10 H10A . . 108.9
N2 C10 H10B . . 108.9
C9 C10 H10B . . 108.9
H10A C10 H10B . . 107.7
N2 C11 H11A . . 109.5
N2 C11 H11B . . 109.5
H11A C11 H11B . . 109.5
N2 C11 H11C . . 109.5
H11A C11 H11C . . 109.5
H11B C11 H11C . . 109.5
O2 C12 H12A . . 109.5
O2 C12 H12B . . 109.5
H12A C12 H12B . . 109.5
O2 C12 H12C . . 109.5
H12A C12 H12C . . 109.5
H12B C12 H12C . . 109.5

loop_
_geom_bond_atom_site_label_1
_geom_bond_atom_site_label_2
_geom_bond_site_symmetry_2
_geom_bond_distance
Ni1 O1 5_566 2.0356(18)
Ni1 O1 . 2.0356(18)
Ni1 N1 . 2.048(2)
Ni1 N1 5_566 2.048(2)
Ni1 N2 5_566 2.184(2)
Ni1 N2 . 2.184(2)
O1 C2 . 1.297(3)
O2 C3 . 1.376(3)
O2 C12 . 1.424(3)
N1 C7 . 1.281(3)
N1 C8 . 1.469(3)
N2 C11 . 1.473(4)
N2 C10 . 1.483(4)
N2 H2 . 0.886(10)
C1 C6 . 1.410(4)
C1 C2 . 1.420(4)
C1 C7 . 1.448(4)
C2 C3 . 1.432(4)
C3 C4 . 1.368(4)
C4 C5 . 1.392(4)
C4 H4 . 0.9300
C5 C6 . 1.360(4)
C5 H5 . 0.9300
C6 H6 . 0.9300
C7 H7 . 0.9300
C8 C9 . 1.524(4)
C8 H8A . 0.9700
C8 H8B . 0.9700
C9 C10 . 1.513(4)
C9 H9A . 0.9700
C9 H9B . 0.9700
C10 H10A . 0.9700
C10 H10B . 0.9700
C11 H11A . 0.9600
C11 H11B . 0.9600
C11 H11C . 0.9600
C12 H12A . 0.9600
C12 H12B . 0.9600
C12 H12C . 0.9600
